data_9017773
loop_
_publ_author_name
'Pertlik, F.'

_publ_section_title
;
 The compounds KAs4O6X (X=Cl,Br,I) and NH4As4O6X (X=Br,I):
 Hydrothermal syntheses and structure determinations
;
_journal_name_full 'Monatshefte fur Chemie'
_journal_page_first 451
_journal_page_last 456
_journal_volume 119
_journal_year 1988
_chemical_compound_source Synthetic
_chemical_formula_sum 'As4 Br K O6'
_space_group_IT_number 177
_space_group_name_Hall 'P 6 2'
_space_group_name_H-M_alt 'P 6 2 2'
_symmetry_space_group_name_H-M 'P 6 2 2'
_cell_angle_alpha 90
_cell_angle_beta 90
_cell_angle_gamma 120
_cell_formula_units_Z 1
_cell_length_a 5.257
_cell_length_b 5.257
_cell_length_c 8.955
_cell_volume 214.325
_database_code_amcsd 0019950
_exptl_crystal_density_diffrn 3.988
_cod_data_source_file inputs/fixed/downloads/18/18758.cif
_cod_data_source_block 18758
_cod_original_formula_sum 'K As4 O6 Br'
_cod_database_code 9017773
_amcsd_formula_title KAs4O6Br

loop_
_space_group_symop_operation_xyz
x,y,z
x,x-y,-z
x-y,x,z
y,x,-z
-y,x-y,z
-x+y,y,-z
-x,-y,z
-x,-x+y,-z
-x+y,-x,z
-y,-x,-z
y,-x+y,z
x-y,-y,-z

loop_
_atom_site_aniso_label
_atom_site_aniso_U_11
_atom_site_aniso_U_22
_atom_site_aniso_U_33
_atom_site_aniso_U_12
_atom_site_aniso_U_13
_atom_site_aniso_U_23
KM 0.02930 0.02930 0.02890 0.01465 0.00000 0.00000
As 0.00960 0.00960 0.01590 0.00490 0.00000 0.00000
O 0.01570 0.00790 0.02090 0.00210 0.00000 0.00000
BrX 0.01960 0.01960 0.04130 0.00980 0.00000 0.00000

loop_
_atom_site_label
_atom_site_fract_x
_atom_site_fract_y
_atom_site_fract_z
_atom_site_type_symbol
_atom_site_attached_hydrogens
KM 0.00000 0.00000 0.50000 K 0
As 0.33333 0.66667 0.20796 As 0
O 0.50000 0.00000 0.31710 O 0
BrX 0.00000 0.00000 0.00000 Br 0

loop_
_cod_changelog_entry_id
_cod_changelog_entry_author
_cod_changelog_entry_date
_cod_changelog_entry_text
1
;cod-tools version 3.8.0
Id: cif_guess_AMCSD_atom_types 9581 2023-05-17 12:35:41Z saulius
;
2023-05-23T09:21:33+03:00
;Derived atom types and hydrogen counts
from atom names that follow the AMCSD naming convention
(Wat == water, O-H == hydroxyl).
;

loop_
_cod_related_entry_id
_cod_related_entry_database
_cod_related_entry_code
1 AMCSD 0019950
